data_1515250
loop_
_publ_author_name
'Mack, Daniel J.'
'Njardarson, Jon T.'

_publ_section_title
;
 New mechanistic insights into the copper catalyzed ring expansion of
 vinyl aziridines: evidence in support of a copper(i) mediated pathway
;
_journal_issue 11
_journal_name_full 'Chemical Science'
_journal_page_first 3321
_journal_paper_doi 10.1039/c2sc21007j
_journal_volume 3
_journal_year 2012
_chemical_formula_moiety 'C8 H20 N +, C15 H3 F18 O6 Zn -'
_chemical_formula_sum 'C23 H23 F18 N O6 Zn'
_chemical_formula_weight 816.79
_chemical_name_systematic
;
?
;
_space_group_IT_number 2
_symmetry_cell_setting triclinic
_symmetry_space_group_name_Hall '-P 1'
_symmetry_space_group_name_H-M 'P -1'
_atom_sites_solution_hydrogens difmap
_atom_sites_solution_primary heavy
_atom_sites_solution_secondary difmap
_audit_creation_method SHELXL-97
_cell_angle_alpha 86.056(2)
_cell_angle_beta 80.156(2)
_cell_angle_gamma 67.947(2)
_cell_formula_units_Z 2
_cell_length_a 10.3786(13)
_cell_length_b 10.8425(14)
_cell_length_c 15.1786(19)
_cell_measurement_reflns_used 9995
_cell_measurement_temperature 100(2)
_cell_measurement_theta_max 31.84
_cell_measurement_theta_min 2.34
_cell_volume 1559.8(3)
_computing_cell_refinement 'SAINT (Bruker, 2007)'
_computing_data_collection 'APEX2 (Bruker, 2007)'
_computing_data_reduction SAINT
_computing_molecular_graphics 'ORTEP3 for Windows (Farrugia, 1997)'
_computing_publication_material 'SHELXTL and local programs'
_computing_structure_refinement SHELXTL
_computing_structure_solution 'SHELXTL (Sheldrick, 2008)'
_diffrn_ambient_temperature 100(2)
_diffrn_measured_fraction_theta_full 0.994
_diffrn_measured_fraction_theta_max 0.955
_diffrn_measurement_device_type 'Bruker Kappa APEXII DUO CCD diffractometer'
_diffrn_measurement_method '\f and \w scans'
_diffrn_radiation_monochromator graphite
_diffrn_radiation_source 'fine-focus sealed tube with Miracol optics'
_diffrn_radiation_type MoK\a
_diffrn_radiation_wavelength 0.71073
_diffrn_reflns_av_R_equivalents 0.0319
_diffrn_reflns_av_sigmaI/netI 0.0374
_diffrn_reflns_limit_h_max 15
_diffrn_reflns_limit_h_min -15
_diffrn_reflns_limit_k_max 16
_diffrn_reflns_limit_k_min -11
_diffrn_reflns_limit_l_max 23
_diffrn_reflns_limit_l_min -23
_diffrn_reflns_number 33132
_diffrn_reflns_theta_full 29.00
_diffrn_reflns_theta_max 33.14
_diffrn_reflns_theta_min 2.03
_exptl_absorpt_coefficient_mu 0.934
_exptl_absorpt_correction_T_max 0.8962
_exptl_absorpt_correction_T_min 0.4201
_exptl_absorpt_correction_type numerical
_exptl_absorpt_process_details 'SADABS; Sheldrick, 1996'
_exptl_crystal_colour colourless
_exptl_crystal_density_diffrn 1.739
_exptl_crystal_density_meas 0
_exptl_crystal_density_method 'not measured'
_exptl_crystal_description rod
_exptl_crystal_F_000 816
_exptl_crystal_size_max 1.12
_exptl_crystal_size_mid 0.17
_exptl_crystal_size_min 0.12
_refine_diff_density_max 0.628
_refine_diff_density_min -0.739
_refine_diff_density_rms 0.072
_refine_ls_extinction_method none
_refine_ls_goodness_of_fit_ref 1.030
_refine_ls_hydrogen_treatment constr
_refine_ls_matrix_type full
_refine_ls_number_parameters 483
_refine_ls_number_reflns 11353
_refine_ls_number_restraints 18
_refine_ls_restrained_S_all 1.031
_refine_ls_R_factor_all 0.0549
_refine_ls_R_factor_gt 0.0390
_refine_ls_shift/su_max 0.001
_refine_ls_shift/su_mean 0.000
_refine_ls_structure_factor_coef Fsqd
_refine_ls_weighting_details 'calc w=1/[\s^2^(Fo^2^)+(0.0513P)^2^+0.3996P] where P=(Fo^2^+2Fc^2^)/3'
_refine_ls_weighting_scheme calc
_refine_ls_wR_factor_gt 0.0957
_refine_ls_wR_factor_ref 0.1042
_reflns_number_gt 8896
_reflns_number_total 11353
_reflns_threshold_expression I>2\s(I)
_cod_data_source_file c2sc21007j.txt
_cod_data_source_block jtn103
_cod_database_code 1515250

loop_
_symmetry_equiv_pos_as_xyz
'x, y, z'
'-x, -y, -z'

loop_
_atom_site_label
_atom_site_type_symbol
_atom_site_fract_x
_atom_site_fract_y
_atom_site_fract_z
_atom_site_U_iso_or_equiv
_atom_site_adp_type
_atom_site_occupancy
_atom_site_symmetry_multiplicity
_atom_site_calc_flag
_atom_site_refinement_flags
_atom_site_disorder_assembly
_atom_site_disorder_group
Zn Zn 0.623216(16) 0.780877(16) 0.269972(11) 0.01899(5) Uani 1 1 d . . .
F1 F 0.80611(13) 0.57505(11) -0.06150(6) 0.0378(2) Uani 1 1 d . . .
F2 F 0.80551(13) 0.43593(10) 0.04682(7) 0.0386(2) Uani 1 1 d . . .
F3 F 0.60966(12) 0.57243(13) 0.01179(8) 0.0443(3) Uani 1 1 d . . .
F4 F 1.02291(12) 0.84717(13) 0.01850(7) 0.0416(3) Uani 1 1 d . . .
F5 F 1.10919(10) 0.73108(11) 0.12935(8) 0.0404(3) Uani 1 1 d . . .
F6 F 0.98121(11) 0.93818(11) 0.14692(8) 0.0377(3) Uani 1 1 d . . .
F7 F 1.01696(14) 0.41522(13) 0.27472(9) 0.0558(4) Uani 1 1 d . . .
F8 F 1.08441(10) 0.46663(10) 0.38880(8) 0.0362(2) Uani 1 1 d . . .
F9 F 0.93416(13) 0.37045(11) 0.40671(10) 0.0474(3) Uani 1 1 d . . .
F10 F 0.65318(11) 1.02880(10) 0.49949(7) 0.0336(2) Uani 1 1 d . . .
F11 F 0.86332(11) 0.89765(12) 0.51181(9) 0.0476(3) Uani 1 1 d . . .
F12 F 0.68714(16) 0.85740(12) 0.58432(7) 0.0492(3) Uani 1 1 d . . .
C11 C 0.21518(16) 0.75040(17) 0.37210(11) 0.0258(3) Uani 1 1 d D . .
F13 F 0.11108(12) 0.76043(14) 0.32856(8) 0.0506(3) Uani 1 1 d D . .
F14 F 0.26931(11) 0.62460(11) 0.39916(8) 0.0360(2) Uani 1 1 d D . .
F15 F 0.15938(13) 0.82358(12) 0.44608(8) 0.0445(3) Uani 1 1 d D . .
C15 C 0.2910(5) 1.0920(6) 0.1537(4) 0.0361(11) Uani 0.728(9) 1 d PD A 1
F16 F 0.3733(2) 1.0896(4) 0.0786(2) 0.0656(13) Uani 0.728(9) 1 d PD A 1
F17 F 0.2727(3) 1.2016(3) 0.1965(3) 0.0627(9) Uani 0.728(9) 1 d PD A 1
F18 F 0.1677(4) 1.0992(4) 0.1378(3) 0.0660(13) Uani 0.728(9) 1 d PD A 1
C15' C 0.2978(17) 1.0664(16) 0.1425(11) 0.039(4) Uani 0.272(9) 1 d PD A 2
F16' F 0.334(2) 1.0245(10) 0.0600(5) 0.150(7) Uani 0.272(9) 1 d PD A 2
F17' F 0.3265(13) 1.1773(11) 0.1413(11) 0.095(6) Uani 0.272(9) 1 d PD A 2
F18' F 0.1592(11) 1.1230(15) 0.1542(11) 0.092(5) Uani 0.272(9) 1 d PD A 2
O1 O 0.64118(11) 0.67852(11) 0.15420(7) 0.0220(2) Uani 1 1 d . . .
O2 O 0.79222(11) 0.83348(11) 0.20671(7) 0.0229(2) Uani 1 1 d . . .
O3 O 0.76213(11) 0.60136(11) 0.31159(8) 0.0246(2) Uani 1 1 d . . .
O4 O 0.63764(11) 0.86750(11) 0.38452(7) 0.0235(2) Uani 1 1 d . . .
O5 O 0.44953(11) 0.73916(11) 0.33258(7) 0.0220(2) Uani 1 1 d . . .
O6 O 0.48591(11) 0.95000(11) 0.21717(8) 0.0236(2) Uani 1 1 d . A .
C1 C 0.73936(18) 0.56180(17) 0.01964(11) 0.0276(3) Uani 1 1 d . . .
C2 C 0.73757(15) 0.65945(14) 0.08884(10) 0.0200(3) Uani 1 1 d . . .
C3 C 0.84618(16) 0.70921(16) 0.07224(10) 0.0236(3) Uani 1 1 d . . .
H3 H 0.9096 0.6871 0.0175 0.028 Uiso 1 1 calc R . .
C4 C 0.86477(14) 0.78976(14) 0.13280(10) 0.0199(3) Uani 1 1 d . . .
C5 C 0.99514(16) 0.82775(16) 0.10627(11) 0.0256(3) Uani 1 1 d . . .
C6 C 0.97367(18) 0.46164(16) 0.35725(12) 0.0297(3) Uani 1 1 d . . .
C7 C 0.84954(15) 0.59601(15) 0.36104(10) 0.0217(3) Uani 1 1 d . . .
C8 C 0.84536(15) 0.69146(15) 0.41907(10) 0.0234(3) Uani 1 1 d . . .
H8 H 0.9193 0.6712 0.4534 0.028 Uiso 1 1 calc R . .
C9 C 0.73604(15) 0.81662(15) 0.42891(10) 0.0207(3) Uani 1 1 d . . .
C10 C 0.73540(16) 0.90165(16) 0.50624(11) 0.0249(3) Uani 1 1 d . . .
C12 C 0.32695(14) 0.79698(15) 0.31552(10) 0.0205(3) Uani 1 1 d . . .
C13 C 0.27699(15) 0.90116(16) 0.25569(11) 0.0248(3) Uani 1 1 d . A .
H13 H 0.1831 0.9269 0.2444 0.030 Uiso 1 1 calc R . .
C14 C 0.36083(16) 0.96853(15) 0.21195(11) 0.0238(3) Uani 1 1 d . . .
N N 0.62180(13) 0.28169(12) 0.26632(8) 0.0220(2) Uani 1 1 d . . .
C16 C 0.60888(18) 0.17420(16) 0.21366(12) 0.0293(3) Uani 1 1 d . . .
H16A H 0.6600 0.0868 0.2398 0.035 Uiso 1 1 calc R . .
H16B H 0.5083 0.1858 0.2216 0.035 Uiso 1 1 calc R . .
C17 C 0.6633(2) 0.1705(2) 0.11503(14) 0.0447(5) Uani 1 1 d . . .
H17A H 0.6097 0.2542 0.0872 0.067 Uiso 1 1 calc R . .
H17B H 0.6525 0.0962 0.0878 0.067 Uiso 1 1 calc R . .
H17C H 0.7630 0.1585 0.1058 0.067 Uiso 1 1 calc R . .
C18 C 0.77509(18) 0.25878(18) 0.26747(13) 0.0336(4) Uani 1 1 d . . .
H18A H 0.8238 0.2527 0.2049 0.040 Uiso 1 1 calc R . .
H18B H 0.7793 0.3373 0.2947 0.040 Uiso 1 1 calc R . .
C19 C 0.85456(19) 0.1352(2) 0.31765(14) 0.0381(4) Uani 1 1 d . . .
H19A H 0.8136 0.1441 0.3811 0.057 Uiso 1 1 calc R . .
H19B H 0.9537 0.1248 0.3111 0.057 Uiso 1 1 calc R . .
H19C H 0.8477 0.0570 0.2931 0.057 Uiso 1 1 calc R . .
C20 C 0.54494(19) 0.27577(19) 0.35962(11) 0.0342(4) Uani 1 1 d . . .
H20A H 0.5824 0.1832 0.3821 0.041 Uiso 1 1 calc R . .
H20B H 0.4441 0.2985 0.3563 0.041 Uiso 1 1 calc R . .
C21 C 0.5565(3) 0.3678(2) 0.42650(14) 0.0531(6) Uani 1 1 d . . .
H21A H 0.6557 0.3449 0.4316 0.080 Uiso 1 1 calc R . .
H21B H 0.5043 0.3578 0.4850 0.080 Uiso 1 1 calc R . .
H21C H 0.5169 0.4602 0.4060 0.080 Uiso 1 1 calc R . .
C22 C 0.55755(19) 0.41850(16) 0.22491(12) 0.0312(3) Uani 1 1 d . . .
H22A H 0.5629 0.4855 0.2638 0.037 Uiso 1 1 calc R . .
H22B H 0.6157 0.4214 0.1664 0.037 Uiso 1 1 calc R . .
C23 C 0.4066(2) 0.45843(19) 0.21065(13) 0.0383(4) Uani 1 1 d . . .
H23A H 0.3993 0.3928 0.1724 0.057 Uiso 1 1 calc R . .
H23B H 0.3761 0.5461 0.1818 0.057 Uiso 1 1 calc R . .
H23C H 0.3465 0.4623 0.2685 0.057 Uiso 1 1 calc R . .

loop_
_atom_site_aniso_label
_atom_site_aniso_U_11
_atom_site_aniso_U_22
_atom_site_aniso_U_33
_atom_site_aniso_U_23
_atom_site_aniso_U_13
_atom_site_aniso_U_12
Zn 0.01420(8) 0.02112(9) 0.02339(9) -0.00023(6) -0.00505(6) -0.00760(6)
F1 0.0542(7) 0.0480(6) 0.0211(5) -0.0033(4) -0.0018(4) -0.0314(6)
F2 0.0540(7) 0.0255(5) 0.0368(6) -0.0054(4) 0.0012(5) -0.0180(5)
F3 0.0381(6) 0.0683(8) 0.0406(6) -0.0144(6) -0.0105(5) -0.0313(6)
F4 0.0461(7) 0.0602(7) 0.0323(5) 0.0010(5) 0.0022(5) -0.0390(6)
F5 0.0176(4) 0.0427(6) 0.0612(7) -0.0035(5) -0.0096(5) -0.0096(4)
F6 0.0305(5) 0.0377(6) 0.0522(7) -0.0162(5) 0.0054(5) -0.0231(5)
F7 0.0434(7) 0.0531(8) 0.0479(7) -0.0184(6) -0.0148(6) 0.0146(6)
F8 0.0211(5) 0.0288(5) 0.0603(7) 0.0019(5) -0.0181(5) -0.0064(4)
F9 0.0420(6) 0.0271(5) 0.0825(9) 0.0165(6) -0.0328(6) -0.0165(5)
F10 0.0365(5) 0.0269(5) 0.0354(5) -0.0053(4) -0.0108(4) -0.0063(4)
F11 0.0241(5) 0.0518(7) 0.0716(8) -0.0292(6) -0.0144(5) -0.0112(5)
F12 0.0857(10) 0.0495(7) 0.0227(5) 0.0007(5) -0.0031(6) -0.0391(7)
C11 0.0199(7) 0.0332(8) 0.0288(7) 0.0012(6) -0.0043(6) -0.0148(6)
F13 0.0366(6) 0.0859(10) 0.0514(7) 0.0270(7) -0.0222(5) -0.0458(7)
F14 0.0333(5) 0.0336(5) 0.0456(6) 0.0072(5) -0.0025(5) -0.0201(4)
F15 0.0426(6) 0.0462(7) 0.0427(6) -0.0130(5) 0.0174(5) -0.0222(5)
C15 0.0219(15) 0.028(2) 0.061(3) 0.0226(18) -0.0188(15) -0.0107(13)
F16 0.0457(12) 0.078(2) 0.0516(16) 0.0391(15) -0.0054(10) -0.0064(12)
F17 0.0520(14) 0.0269(10) 0.105(2) 0.0182(12) -0.0276(15) -0.0065(9)
F18 0.048(2) 0.073(2) 0.106(3) 0.062(2) -0.061(2) -0.0444(19)
C15' 0.040(6) 0.024(6) 0.061(7) 0.005(4) -0.016(5) -0.020(5)
F16' 0.290(15) 0.058(5) 0.038(3) 0.002(3) -0.070(6) 0.027(7)
F17' 0.091(9) 0.078(7) 0.173(14) 0.093(9) -0.108(10) -0.072(7)
F18' 0.033(4) 0.090(7) 0.099(7) 0.048(5) 0.004(4) 0.024(4)
O1 0.0202(5) 0.0248(5) 0.0244(5) -0.0015(4) -0.0048(4) -0.0114(4)
O2 0.0183(5) 0.0253(5) 0.0279(5) -0.0035(4) -0.0030(4) -0.0109(4)
O3 0.0211(5) 0.0235(5) 0.0318(6) -0.0003(4) -0.0111(4) -0.0080(4)
O4 0.0171(5) 0.0273(5) 0.0261(5) -0.0029(4) -0.0057(4) -0.0069(4)
O5 0.0171(5) 0.0256(5) 0.0256(5) 0.0029(4) -0.0061(4) -0.0098(4)
O6 0.0177(5) 0.0233(5) 0.0330(6) 0.0038(4) -0.0077(4) -0.0102(4)
C1 0.0316(8) 0.0329(8) 0.0243(7) -0.0021(6) -0.0051(6) -0.0182(7)
C2 0.0205(6) 0.0189(6) 0.0228(6) 0.0025(5) -0.0088(5) -0.0078(5)
C3 0.0224(7) 0.0269(7) 0.0245(7) -0.0015(5) -0.0024(5) -0.0128(6)
C4 0.0151(6) 0.0197(6) 0.0262(7) 0.0018(5) -0.0060(5) -0.0073(5)
C5 0.0204(7) 0.0290(8) 0.0301(8) -0.0045(6) -0.0009(6) -0.0128(6)
C6 0.0263(8) 0.0253(8) 0.0381(9) -0.0003(6) -0.0141(7) -0.0063(6)
C7 0.0171(6) 0.0212(7) 0.0271(7) 0.0034(5) -0.0061(5) -0.0069(5)
C8 0.0202(6) 0.0249(7) 0.0276(7) 0.0015(5) -0.0091(5) -0.0092(5)
C9 0.0175(6) 0.0255(7) 0.0219(6) 0.0005(5) -0.0033(5) -0.0112(5)
C10 0.0223(7) 0.0276(7) 0.0274(7) -0.0004(6) -0.0063(6) -0.0111(6)
C12 0.0166(6) 0.0253(7) 0.0233(6) -0.0021(5) -0.0034(5) -0.0114(5)
C13 0.0167(6) 0.0267(7) 0.0340(8) 0.0037(6) -0.0086(6) -0.0102(5)
C14 0.0200(6) 0.0230(7) 0.0307(7) 0.0048(6) -0.0091(6) -0.0091(5)
N 0.0230(6) 0.0214(6) 0.0253(6) 0.0008(5) -0.0056(5) -0.0116(5)
C16 0.0327(8) 0.0243(7) 0.0367(9) -0.0026(6) -0.0112(7) -0.0142(6)
C17 0.0472(12) 0.0422(11) 0.0361(10) -0.0120(8) -0.0091(9) -0.0038(9)
C18 0.0252(8) 0.0357(9) 0.0467(10) -0.0015(7) -0.0082(7) -0.0177(7)
C19 0.0271(8) 0.0395(10) 0.0440(10) -0.0080(8) -0.0109(7) -0.0047(7)
C20 0.0311(8) 0.0398(10) 0.0256(8) 0.0071(7) -0.0031(6) -0.0082(7)
C21 0.0505(13) 0.0569(14) 0.0313(10) -0.0122(9) -0.0150(9) 0.0091(10)
C22 0.0391(9) 0.0219(7) 0.0357(9) 0.0054(6) -0.0118(7) -0.0133(7)
C23 0.0438(10) 0.0300(9) 0.0364(9) -0.0014(7) -0.0179(8) -0.0031(8)

loop_
_atom_type_symbol
_atom_type_description
_atom_type_scat_dispersion_real
_atom_type_scat_dispersion_imag
_atom_type_scat_source
C C 0.0033 0.0016 'International Tables Vol C Tables 4.2.6.8 and 6.1.1.4'
H H 0.0000 0.0000 'International Tables Vol C Tables 4.2.6.8 and 6.1.1.4'
N N 0.0061 0.0033 'International Tables Vol C Tables 4.2.6.8 and 6.1.1.4'
O O 0.0106 0.0060 'International Tables Vol C Tables 4.2.6.8 and 6.1.1.4'
F F 0.0171 0.0103 'International Tables Vol C Tables 4.2.6.8 and 6.1.1.4'
Zn Zn 0.2839 1.4301 'International Tables Vol C Tables 4.2.6.8 and 6.1.1.4'

loop_
_geom_angle_atom_site_label_1
_geom_angle_atom_site_label_2
_geom_angle_atom_site_label_3
_geom_angle
O1 Zn O2 88.21(4)
O1 Zn O3 85.29(4)
O1 Zn O4 171.41(4)
O1 Zn O5 93.05(4)
O1 Zn O6 89.04(4)
O2 Zn O3 90.72(4)
O2 Zn O4 86.31(4)
O2 Zn O5 177.06(4)
O2 Zn O6 89.22(4)
O3 Zn O4 88.17(4)
O3 Zn O5 92.03(4)
O3 Zn O6 174.33(4)
O4 Zn O5 92.74(4)
O4 Zn O6 97.49(4)
O5 Zn O6 88.15(4)
F13 C11 F14 107.29(13)
F13 C11 F15 107.93(14)
F13 C11 C12 112.70(13)
F14 C11 F15 106.29(13)
F14 C11 C12 112.45(13)
F15 C11 C12 109.88(12)
F16 C15 F17 107.3(4)
F16 C15 F18 109.7(5)
F16 C15 C14 110.2(4)
F17 C15 F18 108.3(5)
F17 C15 C14 108.9(4)
F18 C15 C14 112.3(4)
F16' C15' F17' 105.3(14)
F16' C15' F18' 105.0(15)
F16' C15' C14 116.5(11)
F17' C15' F18' 98.0(13)
F17' C15' C14 113.0(11)
F18' C15' C14 116.9(13)
Zn O1 C2 125.03(9)
Zn O2 C4 124.84(9)
Zn O3 C7 122.02(10)
Zn O4 C9 123.38(10)
Zn O5 C12 124.54(9)
Zn O6 C14 124.28(9)
F1 C1 F2 106.90(14)
F1 C1 F3 108.15(13)
F1 C1 C2 113.96(12)
F2 C1 F3 106.34(13)
F2 C1 C2 109.42(13)
F3 C1 C2 111.68(14)
O1 C2 C1 114.16(12)
O1 C2 C3 129.47(14)
C1 C2 C3 116.31(13)
C2 C3 H3 118.7
C2 C3 C4 122.62(14)
H3 C3 C4 118.7
O2 C4 C3 129.24(13)
O2 C4 C5 115.21(12)
C3 C4 C5 115.53(13)
F4 C5 F5 106.89(13)
F4 C5 F6 107.38(13)
F4 C5 C4 112.72(12)
F5 C5 F6 107.01(13)
F5 C5 C4 110.43(13)
F6 C5 C4 112.09(13)
F7 C6 F8 108.08(15)
F7 C6 F9 106.73(15)
F7 C6 C7 111.41(14)
F8 C6 F9 106.67(13)
F8 C6 C7 113.42(13)
F9 C6 C7 110.20(14)
O3 C7 C6 113.43(13)
O3 C7 C8 128.95(14)
C6 C7 C8 117.58(13)
C7 C8 H8 118.8
C7 C8 C9 122.41(13)
H8 C8 C9 118.8
O4 C9 C8 128.83(14)
O4 C9 C10 115.65(13)
C8 C9 C10 115.50(13)
F10 C10 F11 107.37(13)
F10 C10 F12 106.67(13)
F10 C10 C9 112.76(13)
F11 C10 F12 107.01(14)
F11 C10 C9 112.36(13)
F12 C10 C9 110.33(12)
C11 C12 O5 114.96(13)
C11 C12 C13 115.90(13)
O5 C12 C13 129.07(13)
C12 C13 H13 119.0
C12 C13 C14 121.94(13)
H13 C13 C14 119.0
C15 C14 O6 112.9(2)
C15 C14 C13 117.9(2)
C15' C14 O6 115.4(6)
C15' C14 C13 115.3(6)
O6 C14 C13 128.96(14)
C16 N C18 111.06(13)
C16 N C20 105.99(12)
C16 N C22 111.53(12)
C18 N C20 111.30(13)
C18 N C22 106.41(12)
C20 N C22 110.63(13)
N C16 H16A 108.3
N C16 H16B 108.3
N C16 C17 116.08(14)
H16A C16 H16B 107.4
H16A C16 C17 108.3
H16B C16 C17 108.3
C16 C17 H17A 109.5
C16 C17 H17B 109.5
C16 C17 H17C 109.5
H17A C17 H17B 109.5
H17A C17 H17C 109.5
H17B C17 H17C 109.5
N C18 H18A 108.5
N C18 H18B 108.5
N C18 C19 115.08(14)
H18A C18 H18B 107.5
H18A C18 C19 108.5
H18B C18 C19 108.5
C18 C19 H19A 109.5
C18 C19 H19B 109.5
C18 C19 H19C 109.5
H19A C19 H19B 109.5
H19A C19 H19C 109.5
H19B C19 H19C 109.5
N C20 H20A 108.6
N C20 H20B 108.6
N C20 C21 114.66(16)
H20A C20 H20B 107.6
H20A C20 C21 108.6
H20B C20 C21 108.6
C20 C21 H21A 109.5
C20 C21 H21B 109.5
C20 C21 H21C 109.5
H21A C21 H21B 109.5
H21A C21 H21C 109.5
H21B C21 H21C 109.5
N C22 H22A 108.4
N C22 H22B 108.4
N C22 C23 115.64(14)
H22A C22 H22B 107.4
H22A C22 C23 108.4
H22B C22 C23 108.4
C22 C23 H23A 109.5
C22 C23 H23B 109.5
C22 C23 H23C 109.5
H23A C23 H23B 109.5
H23A C23 H23C 109.5
H23B C23 H23C 109.5

loop_
_geom_bond_atom_site_label_1
_geom_bond_atom_site_label_2
_geom_bond_distance
Zn O1 2.0869(11)
Zn O2 2.1033(10)
Zn O3 2.0739(11)
Zn O4 2.0848(11)
Zn O5 2.0796(10)
Zn O6 2.0644(11)
F1 C1 1.3327(19)
F2 C1 1.349(2)
F3 C1 1.3327(19)
F4 C5 1.3334(19)
F5 C5 1.3350(19)
F6 C5 1.3327(18)
F7 C6 1.323(2)
F8 C6 1.3385(18)
F9 C6 1.344(2)
F10 C10 1.3290(19)
F11 C10 1.3291(17)
F12 C10 1.3361(19)
C11 F13 1.3273(18)
C11 F14 1.3309(19)
C11 F15 1.335(2)
C11 C12 1.542(2)
C15 F16 1.298(6)
C15 F17 1.329(7)
C15 F18 1.315(5)
C15 C14 1.558(6)
C15' F16' 1.306(14)
C15' F17' 1.342(14)
C15' F18' 1.320(14)
C15' C14 1.492(19)
O1 C2 1.2495(18)
O2 C4 1.2515(18)
O3 C7 1.2557(17)
O4 C9 1.2500(17)
O5 C12 1.2530(17)
O6 C14 1.2526(17)
C1 C2 1.535(2)
C2 C3 1.4022(19)
C3 H3 0.950
C3 C4 1.394(2)
C4 C5 1.540(2)
C6 C7 1.537(2)
C7 C8 1.388(2)
C8 H8 0.950
C8 C9 1.402(2)
C9 C10 1.539(2)
C12 C13 1.396(2)
C13 H13 0.950
C13 C14 1.394(2)
N C16 1.5156(19)
N C18 1.518(2)
N C20 1.512(2)
N C22 1.521(2)
C16 H16A 0.990
C16 H16B 0.990
C16 C17 1.505(3)
C17 H17A 0.980
C17 H17B 0.980
C17 H17C 0.980
C18 H18A 0.990
C18 H18B 0.990
C18 C19 1.517(3)
C19 H19A 0.980
C19 H19B 0.980
C19 H19C 0.980
C20 H20A 0.990
C20 H20B 0.990
C20 C21 1.521(3)
C21 H21A 0.980
C21 H21B 0.980
C21 H21C 0.980
C22 H22A 0.990
C22 H22B 0.990
C22 C23 1.510(3)
C23 H23A 0.980
C23 H23B 0.980
C23 H23C 0.980

loop_
_geom_torsion_atom_site_label_1
_geom_torsion_atom_site_label_2
_geom_torsion_atom_site_label_3
_geom_torsion_atom_site_label_4
_geom_torsion
O2 Zn O1 C2 7.39(12)
O3 Zn O1 C2 -83.48(12)
O4 Zn O1 C2 -43.0(3)
O5 Zn O1 C2 -175.27(12)
O6 Zn O1 C2 96.64(12)
O1 Zn O2 C4 -7.34(12)
O3 Zn O2 C4 77.92(12)
O4 Zn O2 C4 166.04(12)
O5 Zn O2 C4 -122.6(8)
O6 Zn O2 C4 -96.41(12)
O1 Zn O3 C7 148.11(12)
O2 Zn O3 C7 59.97(12)
O4 Zn O3 C7 -26.31(12)
O5 Zn O3 C7 -118.99(12)
O6 Zn O3 C7 149.3(4)
O1 Zn O4 C9 -21.2(3)
O2 Zn O4 C9 -71.66(11)
O3 Zn O4 C9 19.18(11)
O5 Zn O4 C9 111.13(11)
O6 Zn O4 C9 -160.38(11)
O1 Zn O5 C12 -76.75(12)
O2 Zn O5 C12 38.4(8)
O3 Zn O5 C12 -162.14(12)
O4 Zn O5 C12 109.60(12)
O6 Zn O5 C12 12.19(12)
O1 Zn O6 C14 74.60(13)
O2 Zn O6 C14 162.81(13)
O3 Zn O6 C14 73.4(4)
O4 Zn O6 C14 -111.01(13)
O5 Zn O6 C14 -18.48(13)
Zn O1 C2 C1 170.27(10)
Zn O1 C2 C3 -6.5(2)
F1 C1 C2 O1 158.09(14)
F1 C1 C2 C3 -24.7(2)
F2 C1 C2 O1 -82.31(16)
F2 C1 C2 C3 94.92(16)
F3 C1 C2 O1 35.16(19)
F3 C1 C2 C3 -147.61(14)
O1 C2 C3 C4 2.2(3)
C1 C2 C3 C4 -174.51(14)
Zn O2 C4 C3 6.4(2)
Zn O2 C4 C5 -171.96(10)
C2 C3 C4 O2 -2.2(3)
C2 C3 C4 C5 176.17(14)
O2 C4 C5 F4 -145.36(14)
O2 C4 C5 F5 95.16(16)
O2 C4 C5 F6 -24.05(19)
C3 C4 C5 F4 36.07(19)
C3 C4 C5 F5 -83.41(17)
C3 C4 C5 F6 157.37(14)
Zn O3 C7 C6 -159.58(10)
Zn O3 C7 C8 22.9(2)
F7 C6 C7 O3 40.22(19)
F7 C6 C7 C8 -141.97(15)
F8 C6 C7 O3 162.44(14)
F8 C6 C7 C8 -19.8(2)
F9 C6 C7 O3 -78.05(17)
F9 C6 C7 C8 99.76(16)
O3 C7 C8 C9 -1.6(3)
C6 C7 C8 C9 -179.02(14)
Zn O4 C9 C8 -6.9(2)
Zn O4 C9 C10 174.61(9)
C7 C8 C9 O4 -7.8(2)
C7 C8 C9 C10 170.77(13)
O4 C9 C10 F10 -16.79(18)
O4 C9 C10 F11 -138.30(14)
O4 C9 C10 F12 102.37(16)
C8 C9 C10 F10 164.48(13)
C8 C9 C10 F11 42.96(18)
C8 C9 C10 F12 -76.36(17)
Zn O5 C12 C11 -178.90(9)
Zn O5 C12 C13 -2.2(2)
F13 C11 C12 O5 -149.45(15)
F13 C11 C12 C13 33.4(2)
F14 C11 C12 O5 -28.02(19)
F14 C11 C12 C13 154.79(14)
F15 C11 C12 O5 90.15(16)
F15 C11 C12 C13 -87.03(17)
C11 C12 C13 C14 168.60(15)
O5 C12 C13 C14 -8.1(3)
Zn O6 C14 C15 -169.3(3)
Zn O6 C14 C15' -157.0(6)
Zn O6 C14 C13 16.0(2)
C12 C13 C14 C15 -174.2(3)
C12 C13 C14 C15' 173.2(6)
C12 C13 C14 O6 0.3(3)
F16' C15' C14 O6 77.7(14)
F16' C15' C14 C13 -96.2(14)
F17' C15' C14 O6 -44.4(14)
F17' C15' C14 C13 141.6(12)
F18' C15' C14 O6 -157.1(12)
F18' C15' C14 C13 28.9(15)
F16 C15 C14 O6 48.0(5)
F16 C15 C14 C13 -136.7(3)
F17 C15 C14 O6 -69.5(4)
F17 C15 C14 C13 105.9(3)
F18 C15 C14 O6 170.6(4)
F18 C15 C14 C13 -14.0(6)
C18 N C16 C17 -65.76(19)
C20 N C16 C17 173.23(15)
C22 N C16 C17 52.76(19)
C16 N C18 C19 -66.29(19)
C20 N C18 C19 51.54(19)
C22 N C18 C19 172.15(15)
C16 N C20 C21 174.61(15)
C18 N C20 C21 53.75(19)
C22 N C20 C21 -64.34(18)
C16 N C22 C23 54.38(19)
C18 N C22 C23 175.64(15)
C20 N C22 C23 -63.32(18)
